data_4033142
loop_
_publ_author_name
'Nugent, Jeremy'
'Matou\<sov\'a, Eli\<ska'
'Banwell, Martin G.'
'Willis, Anthony C.'

_publ_section_title
;
 The Palladium-Catalyzed Intramolecular Alder-Ene Reactions of O- and
 N-Linked 1,6-Enynes Incorporating Triethylsilyl Capping Groups.
;
_journal_issue 23
_journal_name_full 'The Journal of organic chemistry'
_journal_page_first 12569
_journal_page_last 12589
_journal_paper_doi 10.1021/acs.joc.7b02355
_journal_volume 82
_journal_year 2017
_chemical_compound_source local
_chemical_formula_moiety 'C21 H31 N O2 S Si'
_chemical_formula_sum 'C21 H31 N O2 S Si'
_chemical_formula_weight 389.63
_space_group_IT_number 15
_symmetry_cell_setting monoclinic
_symmetry_space_group_name_Hall '-C 2yc'
_symmetry_space_group_name_H-M 'C 1 2/c 1'
_atom_sites_solution_hydrogens geom
_atom_sites_solution_primary direct
_audit_creation_date 13-08-26
_audit_creation_method CRYSTALS_ver_14.40
_audit_update_record
;
2013-08-26 - Report on C21 H31 N O2 S Si 
             by Anthony C. Willis
             for   Jeremy Nugent and Martin Banwell

2013-08-26 - passes checkcif tests with warnings  
;
_cell_angle_alpha 90
_cell_angle_beta 97.685(2)
_cell_angle_gamma 90
_cell_formula_units_Z 8
_cell_length_a 24.8620(10)
_cell_length_b 8.9677(4)
_cell_length_c 19.6735(5)
_cell_measurement_reflns_used 60632
_cell_measurement_temperature 200
_cell_measurement_theta_max 25
_cell_measurement_theta_min 2.6
_cell_volume 4346.9(3)
_computing_cell_refinement 'DENZO/SCALEPACK (Otwinowski & Minor, 1997)'
_computing_data_collection 'COLLECT (Nonius, 2001).'
_computing_data_reduction 'DENZO/SCALEPACK (Otwinowski & Minor, 1997)'
_computing_molecular_graphics
; 
ORTEP-II (Johnson 1976) in teXsan (MSC, 1992-1997)
;
_computing_publication_material 'CRYSTALS (Betteridge et al., 2003)'
_computing_structure_refinement 'CRYSTALS (Betteridge et al., 2003)'
_computing_structure_solution 'SIR92 (Altomare et al., 1994)'
_diffrn_ambient_temperature 200
_diffrn_measured_fraction_theta_full 0.998
_diffrn_measured_fraction_theta_max 0.998
_diffrn_measurement_device Area
_diffrn_measurement_device_type 'Nonius KappaCCD'
_diffrn_measurement_method ' \f and \w scans with CCD '
_diffrn_radiation_monochromator graphite
_diffrn_radiation_type 'Mo K\a'
_diffrn_radiation_wavelength 0.71073
_diffrn_reflns_av_R_equivalents 0.068
_diffrn_reflns_limit_h_max 29
_diffrn_reflns_limit_h_min -29
_diffrn_reflns_limit_k_max 10
_diffrn_reflns_limit_k_min -10
_diffrn_reflns_limit_l_max 23
_diffrn_reflns_limit_l_min -23
_diffrn_reflns_number 29081
_diffrn_reflns_theta_full 25.019
_diffrn_reflns_theta_max 25.019
_diffrn_reflns_theta_min 2.589
_diffrn_standards_number 0
_exptl_absorpt_coefficient_mu 0.219
_exptl_absorpt_correction_T_max 0.98
_exptl_absorpt_correction_T_min 0.85
_exptl_absorpt_correction_type multi-scan
_exptl_absorpt_process_details 'DENZO/SCALEPACK (Otwinowski & Minor, 1997)'
_exptl_crystal_colour colourless
_exptl_crystal_density_diffrn 1.191
_exptl_crystal_density_method 'not measured'
_exptl_crystal_description block
_exptl_crystal_F_000 1680
_exptl_crystal_size_max 0.320
_exptl_crystal_size_mid 0.080
_exptl_crystal_size_min 0.070
_refine_diff_density_max 0.35
_refine_diff_density_min -0.54
_refine_ls_extinction_method None
_refine_ls_goodness_of_fit_ref 0.9878
_refine_ls_hydrogen_treatment constr
_refine_ls_matrix_type full
_refine_ls_number_parameters 235
_refine_ls_number_reflns 3844
_refine_ls_number_restraints 0
_refine_ls_R_factor_all 0.0675
_refine_ls_R_factor_gt 0.0480
_refine_ls_shift/su_max 0.0021635
_refine_ls_shift/su_mean 0.0005333
_refine_ls_structure_factor_coef Fsqd
_refine_ls_weighting_details
;
 Method= Modified Sheldrick 
 w=1/[\s^2^(F^2^) + ( 0.05P)^2^ + 7.62P] 
 ,where P=(max(Fo^2^,0) + 2Fc^2^)/3 
;
_refine_ls_weighting_scheme calc
_refine_ls_wR_factor_all 0.1235
_refine_ls_wR_factor_gt 0.1128
_refine_ls_wR_factor_ref 0.1235
_reflns_limit_h_max 29
_reflns_limit_h_min -29
_reflns_limit_k_max 10
_reflns_limit_k_min 0
_reflns_limit_l_max 23
_reflns_limit_l_min 0
_reflns_number_gt 2962
_reflns_number_total 3844
_reflns_threshold_expression I>2.0\s(I)
_oxford_diffrn_Wilson_B_factor 3.27
_oxford_diffrn_Wilson_scale 28.38
_oxford_refine_ls_r_factor_ref 0.0675
_oxford_refine_ls_scale 0.18821(15)
_oxford_reflns_number_all 3844
_oxford_reflns_threshold_expression_ref I>-10.0\s(I)
_oxford_structure_analysis_title 'ban1361 At 17:44 on 23/ 8'
_cod_data_source_file jo7b02355_si_002.cif
_cod_data_source_block ban1361a
_cod_depositor_comments 'Adding full bibliography for 4033142.cif.'
_cod_original_sg_symbol_Hall '-C 2yc '
_cod_original_sg_symbol_H-M 'C 1 2/c 1 '
_cod_database_code 4033142

loop_
_symmetry_equiv_pos_as_xyz
x,y,z
-x,-y,-z
x+1/2,y+1/2,z
-x+1/2,-y+1/2,-z
-x,y,-z+1/2
x,-y,z+1/2
-x+1/2,y+1/2,-z+1/2
x+1/2,-y+1/2,z+1/2

loop_
_atom_site_label
_atom_site_type_symbol
_atom_site_fract_x
_atom_site_fract_y
_atom_site_fract_z
_atom_site_U_iso_or_equiv
_atom_site_occupancy
_atom_site_adp_type
_atom_site_refinement_flags_posn
C1 C 0.27871(10) 0.2258(3) 0.35062(13) 0.0430 1.0000 Uani .
N2 N 0.22269(8) 0.1966(2) 0.31783(10) 0.0348 1.0000 Uani .
C3 C 0.20976(10) 0.2905(3) 0.25470(12) 0.0390 1.0000 Uani .
C4 C 0.17656(12) 0.2058(3) 0.19551(13) 0.0483 1.0000 Uani .
C5 C 0.21790(12) 0.1560(3) 0.15249(13) 0.0504 1.0000 Uani .
C6 C 0.26593(13) 0.2153(4) 0.17146(13) 0.0537 1.0000 Uani .
C7 C 0.26623(10) 0.3177(3) 0.23243(12) 0.0399 1.0000 Uani .
C8 C 0.30799(10) 0.2794(3) 0.29280(12) 0.0370 1.0000 Uani .
C9 C 0.36169(11) 0.2935(3) 0.29552(13) 0.0447 1.0000 Uani .
Si10 Si 0.41630(3) 0.25821(9) 0.36865(4) 0.0424 1.0000 Uani .
C11 C 0.39748(12) 0.3368(4) 0.45021(13) 0.0517 1.0000 Uani .
C12 C 0.44245(13) 0.3312(4) 0.51056(14) 0.0618 1.0000 Uani .
C13 C 0.43017(15) 0.0552(4) 0.38044(17) 0.0653 1.0000 Uani .
C14 C 0.44761(17) -0.0239(5) 0.3190(2) 0.0898 1.0000 Uani .
C15 C 0.47847(11) 0.3555(4) 0.34743(15) 0.0545 1.0000 Uani .
C16 C 0.47143(13) 0.5229(4) 0.33406(17) 0.0682 1.0000 Uani .
S17 S 0.17649(3) 0.17205(7) 0.36861(3) 0.0381 1.0000 Uani .
O18 O 0.20211(7) 0.0841(2) 0.42487(9) 0.0446 1.0000 Uani .
O19 O 0.12848(7) 0.1185(2) 0.32762(9) 0.0474 1.0000 Uani .
C20 C 0.16127(10) 0.3485(3) 0.40092(12) 0.0366 1.0000 Uani .
C21 C 0.19463(11) 0.4104(3) 0.45590(12) 0.0403 1.0000 Uani .
C22 C 0.18221(11) 0.5488(3) 0.48103(12) 0.0434 1.0000 Uani .
C23 C 0.13652(11) 0.6270(3) 0.45263(13) 0.0456 1.0000 Uani .
C24 C 0.10359(12) 0.5629(3) 0.39744(15) 0.0508 1.0000 Uani .
C25 C 0.11540(11) 0.4247(3) 0.37182(13) 0.0452 1.0000 Uani .
C26 C 0.12352(14) 0.7780(4) 0.48004(18) 0.0656 1.0000 Uani .
H11 H 0.2775 0.3020 0.3847 0.0523 1.0000 Uiso R
H12 H 0.2936 0.1346 0.3712 0.0523 1.0000 Uiso R
H31 H 0.1932 0.3836 0.2651 0.0464 1.0000 Uiso R
H41 H 0.1556 0.1244 0.2108 0.0580 1.0000 Uiso R
H42 H 0.1513 0.2748 0.1693 0.0585 1.0000 Uiso R
H51 H 0.2107 0.0893 0.1159 0.0601 1.0000 Uiso R
H61 H 0.2959 0.1981 0.1507 0.0648 1.0000 Uiso R
H71 H 0.2702 0.4220 0.2205 0.0480 1.0000 Uiso R
H91 H 0.3733 0.3286 0.2546 0.0542 1.0000 Uiso R
H111 H 0.3879 0.4382 0.4417 0.0626 1.0000 Uiso R
H112 H 0.3659 0.2839 0.4615 0.0621 1.0000 Uiso R
H121 H 0.4310 0.3721 0.5519 0.0928 1.0000 Uiso R
H122 H 0.4744 0.3852 0.5004 0.0928 1.0000 Uiso R
H123 H 0.4531 0.2285 0.5194 0.0931 1.0000 Uiso R
H131 H 0.4585 0.0338 0.4191 0.0780 1.0000 Uiso R
H132 H 0.3967 0.0087 0.3909 0.0785 1.0000 Uiso R
H141 H 0.4545 -0.1304 0.3297 0.1353 1.0000 Uiso R
H142 H 0.4815 0.0201 0.3064 0.1346 1.0000 Uiso R
H143 H 0.4181 -0.0159 0.2797 0.1351 1.0000 Uiso R
H151 H 0.5065 0.3374 0.3841 0.0649 1.0000 Uiso R
H152 H 0.4894 0.3093 0.3064 0.0649 1.0000 Uiso R
H161 H 0.5059 0.5652 0.3265 0.1014 1.0000 Uiso R
H162 H 0.4587 0.5709 0.3725 0.1015 1.0000 Uiso R
H163 H 0.4461 0.5381 0.2937 0.1016 1.0000 Uiso R
H211 H 0.2254 0.3584 0.4755 0.0470 1.0000 Uiso R
H221 H 0.2048 0.5897 0.5179 0.0522 1.0000 Uiso R
H241 H 0.0725 0.6152 0.3768 0.0610 1.0000 Uiso R
H251 H 0.0920 0.3826 0.3355 0.0543 1.0000 Uiso R
H261 H 0.1541 0.8210 0.5053 0.0992 1.0000 Uiso R
H262 H 0.0944 0.7706 0.5063 0.0990 1.0000 Uiso R
H263 H 0.1120 0.8421 0.4432 0.0986 1.0000 Uiso R

loop_
_atom_site_aniso_label
_atom_site_aniso_U_11
_atom_site_aniso_U_22
_atom_site_aniso_U_33
_atom_site_aniso_U_23
_atom_site_aniso_U_13
_atom_site_aniso_U_12
C1 0.0377(14) 0.0559(17) 0.0352(13) 0.0043(12) 0.0044(11) -0.0009(12)
N2 0.0363(11) 0.0391(12) 0.0292(10) 0.0008(9) 0.0048(8) 0.0010(9)
C3 0.0457(15) 0.0374(15) 0.0335(13) 0.0013(11) 0.0037(11) 0.0057(12)
C4 0.0515(16) 0.0533(18) 0.0375(14) 0.0016(12) -0.0036(12) -0.0047(14)
C5 0.0635(19) 0.0549(18) 0.0303(13) -0.0056(13) -0.0026(13) 0.0058(15)
C6 0.0564(18) 0.075(2) 0.0302(14) -0.0018(13) 0.0070(12) 0.0091(16)
C7 0.0472(15) 0.0384(15) 0.0342(13) 0.0032(11) 0.0055(11) -0.0013(12)
C8 0.0437(15) 0.0368(14) 0.0309(12) -0.0023(10) 0.0066(10) -0.0017(11)
C9 0.0494(16) 0.0530(17) 0.0337(13) -0.0011(12) 0.0126(11) -0.0032(13)
Si10 0.0431(4) 0.0502(5) 0.0349(4) -0.0022(3) 0.0088(3) 0.0025(3)
C11 0.0520(17) 0.067(2) 0.0379(14) -0.0064(14) 0.0107(12) -0.0034(15)
C12 0.0591(19) 0.088(3) 0.0387(15) -0.0077(16) 0.0073(13) -0.0168(18)
C13 0.080(2) 0.055(2) 0.0609(19) -0.0042(16) 0.0108(17) 0.0042(18)
C14 0.093(3) 0.074(3) 0.103(3) -0.033(2) 0.016(2) 0.002(2)
C15 0.0427(16) 0.078(2) 0.0435(15) 0.0010(15) 0.0071(12) 0.0024(15)
C16 0.057(2) 0.080(3) 0.066(2) 0.0155(18) 0.0012(16) -0.0149(18)
S17 0.0414(4) 0.0381(4) 0.0355(3) -0.0008(3) 0.0074(3) -0.0006(3)
O18 0.0544(11) 0.0413(11) 0.0388(9) 0.0065(8) 0.0084(8) 0.0015(9)
O19 0.0423(10) 0.0520(12) 0.0479(10) -0.0089(9) 0.0058(8) -0.0085(9)
C20 0.0406(14) 0.0397(15) 0.0301(12) -0.0010(11) 0.0066(10) 0.0019(12)
C21 0.0446(14) 0.0443(16) 0.0314(12) 0.0033(11) 0.0021(11) 0.0063(12)
C22 0.0515(16) 0.0471(17) 0.0316(13) -0.0014(12) 0.0056(11) 0.0010(13)
C23 0.0512(16) 0.0452(16) 0.0419(14) -0.0028(12) 0.0122(12) 0.0059(13)
C24 0.0452(16) 0.0522(18) 0.0537(16) -0.0012(14) 0.0016(13) 0.0121(14)
C25 0.0443(15) 0.0500(17) 0.0403(14) -0.0032(13) 0.0024(12) 0.0021(13)
C26 0.070(2) 0.057(2) 0.068(2) -0.0141(17) 0.0041(17) 0.0137(17)

loop_
_atom_type_symbol
_atom_type_scat_dispersion_real
_atom_type_scat_dispersion_imag
_atom_type_scat_Cromer_Mann_a1
_atom_type_scat_Cromer_Mann_b1
_atom_type_scat_Cromer_Mann_a2
_atom_type_scat_Cromer_Mann_b2
_atom_type_scat_Cromer_Mann_a3
_atom_type_scat_Cromer_Mann_b3
_atom_type_scat_Cromer_Mann_a4
_atom_type_scat_Cromer_Mann_b4
_atom_type_scat_Cromer_Mann_c
_atom_type_scat_source
C 0.0033 0.0016 2.3100 20.8439 1.0200 10.2075 1.5886 0.5687 0.8650 51.6512 0.2156 'International Tables Vol C 4.2.6.8 and 6.1.1.4'
H 0.0000 0.0000 0.4930 10.5109 0.3229 26.1257 0.1402 3.1424 0.0408 57.7998 0.0030 'International Tables Vol C 4.2.6.8 and 6.1.1.4'
N 0.0061 0.0033 12.2126 0.0057 3.1322 9.8933 2.0125 28.9975 1.1663 0.5826 -11.5290 'International Tables Vol C 4.2.6.8 and 6.1.1.4'
O 0.0106 0.0060 3.0485 13.2771 2.2868 5.7011 1.5463 0.3239 0.8670 32.9089 0.2508 'International Tables Vol C 4.2.6.8 and 6.1.1.4'
S 0.1246 0.1234 6.9053 1.4679 5.2034 22.2151 1.4379 0.2536 1.5863 56.1720 0.8669 'International Tables Vol C 4.2.6.8 and 6.1.1.4'
Si 0.0817 0.0704 6.2915 2.4386 3.0353 32.3337 1.9891 0.6785 1.5410 81.6937 1.1407 'International Tables Vol C 4.2.6.8 and 6.1.1.4'

loop_
_geom_angle_atom_site_label_1
_geom_angle_atom_site_label_2
_geom_angle_atom_site_label_3
_geom_angle
_geom_angle_publ_flag
N2 C1 C8 104.42(19) yes
N2 C1 H11 108.3 no
C8 C1 H11 111.3 no
N2 C1 H12 108.7 no
C8 C1 H12 112.9 no
H11 C1 H12 110.9 no
C1 N2 C3 110.31(19) yes
C1 N2 S17 117.09(15) yes
C3 N2 S17 119.43(16) yes
N2 C3 C4 112.6(2) yes
N2 C3 C7 102.79(19) yes
C4 C3 C7 106.3(2) yes
N2 C3 H31 111.1 no
C4 C3 H31 112.8 no
C7 C3 H31 110.7 no
C3 C4 C5 103.8(2) yes
C3 C4 H41 113.2 no
C5 C4 H41 113.1 no
C3 C4 H42 109.3 no
C5 C4 H42 109.5 no
H41 C4 H42 107.8 no
C4 C5 C6 112.8(3) yes
C4 C5 H51 123.8 no
C6 C5 H51 123.4 no
C5 C6 C7 112.3(3) yes
C5 C6 H61 124.9 no
C7 C6 H61 122.8 no
C3 C7 C6 102.8(2) yes
C3 C7 C8 107.25(19) yes
C6 C7 C8 114.6(2) yes
C3 C7 H71 110.3 no
C6 C7 H71 112.5 no
C8 C7 H71 109.1 no
C7 C8 C1 108.4(2) yes
C7 C8 C9 126.1(2) yes
C1 C8 C9 125.5(2) yes
C8 C9 Si10 129.4(2) yes
C8 C9 H91 114.5 no
Si10 C9 H91 116.1 no
C9 Si10 C11 110.96(13) yes
C9 Si10 C13 111.40(14) yes
C11 Si10 C13 108.99(15) yes
C9 Si10 C15 106.63(13) yes
C11 Si10 C15 108.98(14) yes
C13 Si10 C15 109.83(16) yes
Si10 C11 C12 114.6(2) yes
Si10 C11 H111 107.1 no
C12 C11 H111 108.1 no
Si10 C11 H112 108.4 no
C12 C11 H112 109.9 no
H111 C11 H112 108.6 no
C11 C12 H121 112.0 no
C11 C12 H122 111.0 no
H121 C12 H122 108.9 no
C11 C12 H123 109.1 no
H121 C12 H123 108.3 no
H122 C12 H123 107.3 no
Si10 C13 C14 115.3(3) yes
Si10 C13 H131 112.8 no
C14 C13 H131 105.9 no
Si10 C13 H132 107.1 no
C14 C13 H132 108.2 no
H131 C13 H132 107.3 no
C13 C14 H141 110.1 no
C13 C14 H142 110.9 no
H141 C14 H142 108.0 no
C13 C14 H143 109.0 no
H141 C14 H143 109.0 no
H142 C14 H143 109.8 no
Si10 C15 C16 114.7(2) yes
Si10 C15 H151 107.2 no
C16 C15 H151 110.8 no
Si10 C15 H152 108.5 no
C16 C15 H152 108.2 no
H151 C15 H152 107.3 no
C15 C16 H161 109.2 no
C15 C16 H162 110.3 no
H161 C16 H162 109.7 no
C15 C16 H163 109.3 no
H161 C16 H163 108.5 no
H162 C16 H163 109.9 no
N2 S17 O18 105.62(10) yes
N2 S17 O19 107.58(11) yes
O18 S17 O19 120.02(12) yes
N2 S17 C20 107.55(11) yes
O18 S17 C20 107.99(11) yes
O19 S17 C20 107.52(12) yes
S17 C20 C21 120.32(19) yes
S17 C20 C25 119.85(19) yes
C21 C20 C25 119.8(2) yes
C20 C21 C22 119.9(2) yes
C20 C21 H211 119.5 no
C22 C21 H211 120.6 no
C21 C22 C23 121.2(2) yes
C21 C22 H221 119.4 no
C23 C22 H221 119.3 no
C22 C23 C24 118.0(3) yes
C22 C23 C26 120.9(3) yes
C24 C23 C26 121.1(3) yes
C23 C24 C25 121.5(3) yes
C23 C24 H241 119.4 no
C25 C24 H241 119.1 no
C20 C25 C24 119.6(2) yes
C20 C25 H251 120.5 no
C24 C25 H251 119.8 no
C23 C26 H261 111.2 no
C23 C26 H262 110.4 no
H261 C26 H262 111.5 no
C23 C26 H263 109.4 no
H261 C26 H263 107.5 no
H262 C26 H263 106.7 no

loop_
_geom_bond_atom_site_label_1
_geom_bond_atom_site_label_2
_geom_bond_distance
_geom_bond_publ_flag
C1 N2 1.478(3) yes
C1 C8 1.509(3) yes
C1 H11 0.961 no
C1 H12 0.965 no
N2 C3 1.500(3) yes
N2 S17 1.635(2) yes
C3 C4 1.535(4) yes
C3 C7 1.545(4) yes
C3 H31 0.965 no
C4 C5 1.485(4) yes
C4 H41 0.969 no
C4 H42 0.978 no
C5 C6 1.315(4) yes
C5 H51 0.935 no
C6 C7 1.510(4) yes
C6 H61 0.909 no
C7 C8 1.509(3) yes
C7 H71 0.973 no
C8 C9 1.335(4) yes
C9 Si10 1.868(3) yes
C9 H91 0.945 no
Si10 C11 1.869(3) yes
Si10 C13 1.862(3) yes
Si10 C15 1.870(3) yes
C11 C12 1.519(4) yes
C11 H111 0.949 no
C11 H112 0.969 no
C12 H121 0.968 no
C12 H122 0.974 no
C12 H123 0.968 no
C13 C14 1.514(5) yes
C13 H131 0.985 no
C13 H132 0.978 no
C14 H141 0.988 no
C14 H142 0.992 no
C14 H143 0.995 no
C15 C16 1.530(5) yes
C15 H151 0.947 no
C15 H152 0.978 no
C16 H161 0.967 no
C16 H162 0.961 no
C16 H163 0.954 no
S17 O18 1.4365(18) yes
S17 O19 1.4312(18) yes
S17 C20 1.765(3) yes
C20 C21 1.388(3) yes
C20 C25 1.386(4) yes
C21 C22 1.386(4) yes
C21 H211 0.934 no
C22 C23 1.388(4) yes
C22 H221 0.931 no
C23 C24 1.393(4) yes
C23 C26 1.509(4) yes
C24 C25 1.384(4) yes
C24 H241 0.948 no
C25 H251 0.939 no
C26 H261 0.934 no
C26 H262 0.946 no
C26 H263 0.938 no

loop_
_geom_contact_atom_site_label_1
_geom_contact_atom_site_label_2
_geom_contact_distance
_geom_contact_site_symmetry_2
_geom_contact_publ_flag
O18 C21 3.238(3) 4_556 no
O18 C22 3.420(3) 4_556 no
N2 C7 3.560(3) 7_545 no

loop_
_geom_torsion_atom_site_label_1
_geom_torsion_atom_site_label_2
_geom_torsion_atom_site_label_3
_geom_torsion_atom_site_label_4
_geom_torsion
_geom_torsion_publ_flag
S17 N2 C1 C8 -166.8(2) no
S17 N2 C3 C4 -79.8(2) no
S17 N2 C3 C7 166.3(2) no
S17 C20 C21 C22 -179.8(2) no
S17 C20 C25 C24 179.9(2) no
Si10 C9 C8 C1 -1.6(4) no
Si10 C9 C8 C7 176.7(2) no
O18 S17 N2 C1 -40.0(2) no
O18 S17 N2 C3 -177.5(2) no
O18 S17 C20 C21 32.3(3) no
O18 S17 C20 C25 -146.8(2) no
O19 S17 N2 C1 -169.4(2) no
O19 S17 N2 C3 53.2(2) no
O19 S17 C20 C21 163.2(2) no
O19 S17 C20 C25 -16.0(3) no
N2 S17 C20 C21 -81.3(2) no
N2 S17 C20 C25 99.6(2) no
N2 C1 C8 C7 14.2(3) no
N2 C1 C8 C9 -167.2(3) no
N2 C3 C4 C5 -97.9(2) no
N2 C3 C7 C6 104.9(2) no
N2 C3 C7 C8 -16.2(3) no
C1 N2 S17 C20 75.1(2) no
C1 N2 C3 C4 140.2(2) no
C1 N2 C3 C7 26.3(2) no
C1 C8 C7 C3 1.5(3) no
C1 C8 C7 C6 -111.9(3) no
C3 N2 S17 C20 -62.3(2) no
C3 N2 C1 C8 -25.7(3) no
C3 C4 C5 C6 -9.2(3) no
C3 C7 C6 C5 8.5(3) no
C3 C7 C8 C9 -177.1(3) no
C4 C3 C7 C6 -13.5(3) no
C4 C3 C7 C8 -134.7(2) no
C4 C5 C6 C7 0.4(4) no
C5 C4 C3 C7 13.9(3) no
C5 C6 C7 C8 124.5(3) no
C6 C7 C8 C9 69.5(4) no
C8 C9 Si10 C11 -43.8(3) no
C8 C9 Si10 C13 77.8(3) no
C8 C9 Si10 C15 -162.3(3) no
C9 Si10 C11 C12 -172.4(2) no
C9 Si10 C13 C14 58.9(3) no
C9 Si10 C15 C16 57.1(2) no
C11 Si10 C13 C14 -178.3(3) no
C11 Si10 C15 C16 -62.7(2) no
C12 C11 Si10 C13 64.5(3) no
C12 C11 Si10 C15 -55.3(3) no
C13 Si10 C15 C16 178.0(2) no
C14 C13 Si10 C15 -59.0(3) no
C20 C21 C22 C23 0.6(4) no
C20 C25 C24 C23 -0.8(4) no
C21 C20 C25 C24 0.7(4) no
C21 C22 C23 C24 -0.6(4) no
C21 C22 C23 C26 -179.6(3) no
C22 C21 C20 C25 -0.6(4) no
C22 C23 C24 C25 0.7(4) no
C25 C24 C23 C26 179.7(3) no
